data_4127025
loop_
_publ_author_name
'Zhu, Jie'
'Usov, Pavel M.'
'Xu, Wenqian'
'Celis-Salazar, Paula J'
'Lin, Shaoyang'
'Kessinger, Matthew C.'
'Landaverde-Alvarado, Carlos'
'Cai, Meng'
'May, Ann M.'
'Slebodnick, Carla'
'Zhu, Dunru'
'Senanayake, Sanjaya D.'
'Morris, Amanda J.'

_publ_section_title
;
 A New Class of Metal-Cyclam based Zirconium Metal-Organic Frameworks for
 CO2 Adsorption and Chemical Fixation.
;
_journal_name_full 'Journal of the American Chemical Society'
_journal_paper_doi 10.1021/jacs.7b10643
_journal_year 2017
_chemical_compound_source synthetic
_chemical_formula_moiety '(Zr 4+)6, (O 2-)8, (Cu N4 C12 H22 O4 Cl2 2-)4, 48(H2O)'
_chemical_formula_sum 'C24 H44 Cl4 Cu2 N8 O36 Zr3'
_chemical_formula_weight 1563.20
_chemical_name_common 'zirconium nickel cyclam carboxylate'
_chemical_name_mineral none
_chemical_name_systematic '6,13-dicarboxy-1,4,8,11-tetrazacyclotetradecan copper zirconium oxide'
_space_group_crystal_system tetragonal
_space_group_IT_number 87
_space_group_name_Hall '-I 4'
_space_group_name_H-M_alt 'I 4/m'
_symmetry_space_group_name_Hall '-I 4'
_symmetry_space_group_name_H-M 'I 4/m'
_cell_angle_alpha 90
_cell_angle_beta 90
_cell_angle_gamma 90
_cell_formula_units_Z 4
_cell_length_a 16.721(3)
_cell_length_b 16.721(3)
_cell_length_c 19.704(5)
_cell_measurement_temperature 298
_cell_volume 5509(2)
_diffrn_ambient_pressure 101
_diffrn_ambient_temperature 298
_diffrn_measurement_device_type 'Debye-scherrer geometry diffractometer with area detector at Beamline 17-BM'
_diffrn_radiation_probe x-ray
_diffrn_radiation_type 'Synchrotron mono-beam'
_diffrn_radiation_wavelength 0.45336
_diffrn_source synchrotron
_diffrn_source_type 'APS Beamline 17-BM'
_pd_proc_ls_prof_R_factor 0.0598
_pd_proc_ls_prof_wR_expected 0.0145
_pd_proc_ls_prof_wR_factor 0.0797
_refine_ls_goodness_of_fit_all 5.58
_refine_ls_R_Fsqd_factor 0.16350
_reflns_d_resolution_high 1.450
_reflns_d_resolution_low 12.749
_reflns_limit_h_max 12
_reflns_limit_h_min 0
_reflns_limit_k_max 12
_reflns_limit_k_min 0
_reflns_limit_l_max 14
_reflns_limit_l_min 0
_reflns_number_total 512
_cod_data_source_file ja7b10643_si_006.cif
_cod_data_source_block VT-1-Cu
_cod_database_code 4127025

loop_
_symmetry_equiv_pos_as_xyz
'x, y, z '
'-x, -y, z '
'-y, x, -z '
'-y, x, z '
'y, -x, -z '
'y, -x, z '
'x, y, -z '
'-x, -y, -z '
'x+1/2, y+1/2, z+1/2 '
'-x+1/2, -y+1/2, z+1/2 '
'-y+1/2, x+1/2, -z+1/2 '
'-y+1/2, x+1/2, z+1/2 '
'y+1/2, -x+1/2, -z+1/2 '
'y+1/2, -x+1/2, z+1/2 '
'x+1/2, y+1/2, -z+1/2 '
'-x+1/2, -y+1/2, -z+1/2 '

loop_
_atom_site_label
_atom_site_type_symbol
_atom_site_symmetry_multiplicity
_atom_site_fract_x
_atom_site_fract_y
_atom_site_fract_z
_atom_site_occupancy
_atom_site_B_iso_or_equiv
Zr1 Zr 8 -0.1418(10) 0.02245(16) 0 1 2.5
Zr2 Zr 4 0 0 0.1193(12) 1 2.5
O3 O 16 -0.0631(19) 0.087(3) 0.066(3) 1 5
O5 O 8 -0.206(6) 0.144(7) 0 1 5
O4 O 8 -0.242(7) -0.053(7) 0 1 5
Cu1 Cu 8 -0.25 -0.25 0.25 1 5
Cl1 Cl 16 -0.090(2) -0.222(2) 0.3554(18) 1 8
O1 O 16 -0.203(2) 0.0322(4) 0.0954(16) 1 5
O2 O 16 -0.111(2) 0.0177(3) 0.166(3) 1 5
N1 N 16 -0.294(4) -0.1358(6) 0.256(2) 1 5
H1 H 16 -0.341(3) -0.1317(5) 0.226(3) 1 7.5
N2 N 16 -0.190(2) -0.2283(3) 0.1594(15) 1 5
H2 H 16 -0.230(2) -0.2308(3) 0.1218(15) 1 7.5
C1 C 16 -0.323(6) -0.1285(9) 0.326(3) 1 5
H1A H 16 -0.359(6) -0.0820(9) 0.330(4) 1 7.5
H1B H 16 -0.277(7) -0.1198(10) 0.358(2) 1 7.5
C2 C 16 -0.239(4) -0.0713(6) 0.2373(18) 1 5
H2A H 16 -0.192(4) -0.0711(7) 0.2687(15) 1 7.5
H2B H 16 -0.266(4) -0.0191(6) 0.242(2) 1 7.5
C3 C 16 -0.208(2) -0.0814(3) 0.1645(15) 1 5
H3 H 16 -0.256(2) -0.0919(3) 0.135(2) 1 7.5
C4 C 16 -0.150(2) -0.1506(3) 0.1543(18) 1 5
H4A H 16 -0.124(2) -0.1458(3) 0.109(2) 1 7.5
H4B H 16 -0.107(3) -0.1476(4) 0.189(2) 1 7.5
C5 C 16 -0.136(2) -0.2961(3) 0.149(2) 1 5
H5A H 16 -0.087(2) -0.2891(4) 0.177(3) 1 7.5
H5B H 16 -0.120(2) -0.2987(3) 0.100(3) 1 7.5
C6 C 16 -0.171(2) -0.0041(3) 0.1404(15) 1 5
O6 O 16 0.566(5) 0.010(8) 0.343(3) 1 8
O7 O 16 0.019(7) 0.910(4) 0.631(3) 1 5
O8 O 16 0.176(5) 0.754(5) 0.444(4) 1 8
O9 O 16 0.969(6) 0.599(3) 0.057(3) 1 5
O10 O 16 0.643(5) 0.103(4) 0.375(4) 1 5

loop_
_geom_angle_atom_site_label_1
_geom_angle_atom_site_label_2
_geom_angle_atom_site_label_3
_geom_angle
_geom_angle_site_symmetry_1
_geom_angle_site_symmetry_2
_geom_angle_site_symmetry_3
O3 Zr1 O4 142.452 7_555 1_555 1_555
O3 Zr1 O3 74.976 1_555 1_555 7_555
O3 Zr1 O4 142.452 1_555 1_555 1_555
O3 Zr1 O3 72.643 4_555 1_555 1_555
O3 Zr1 O3 116.261 4_555 1_555 7_555
O3 Zr1 O4 86.600 4_555 1_555 1_555
O3 Zr1 O3 74.976 3_555 1_555 4_555
O3 Zr1 O3 116.261 3_555 1_555 1_555
O3 Zr1 O3 72.643 3_555 1_555 7_555
O3 Zr1 O4 86.600 3_555 1_555 1_555
O1 Zr1 O3 142.024 1_555 1_555 3_555
O1 Zr1 O3 73.959 1_555 1_555 4_555
O1 Zr1 O3 73.959 1_555 1_555 1_555
O1 Zr1 O3 142.024 1_555 1_555 7_555
O1 Zr1 O4 70.319 1_555 1_555 1_555
O1 Zr1 O1 122.000 7_555 1_555 1_555
O1 Zr1 O3 73.959 7_555 1_555 3_555
O1 Zr1 O3 142.024 7_555 1_555 4_555
O1 Zr1 O3 142.024 7_555 1_555 1_555
O1 Zr1 O3 73.959 7_555 1_555 7_555
O1 Zr1 O4 70.319 7_555 1_555 1_555
O5 Zr1 O1 73.044 1_555 1_555 7_555
O5 Zr1 O1 73.044 1_555 1_555 1_555
O5 Zr1 O3 142.258 1_555 1_555 3_555
O5 Zr1 O3 142.258 1_555 1_555 4_555
O5 Zr1 O3 81.052 1_555 1_555 1_555
O5 Zr1 O3 81.052 1_555 1_555 7_555
O5 Zr1 O4 99.018 1_555 1_555 1_555
O3 Zr2 O3 119.515 2_555 1_555 1_555
O3 Zr2 O3 75.305 6_555 1_555 2_555
O3 Zr2 O3 75.305 6_555 1_555 1_555
O3 Zr2 O3 119.515 4_555 1_555 6_555
O3 Zr2 O3 75.305 4_555 1_555 2_555
O3 Zr2 O3 75.305 4_555 1_555 1_555
O2 Zr2 O3 70.837 1_555 1_555 4_555
O2 Zr2 O3 140.339 1_555 1_555 6_555
O2 Zr2 O3 140.339 1_555 1_555 2_555
O2 Zr2 O3 70.837 1_555 1_555 1_555
O2 Zr2 O2 78.921 4_555 1_555 1_555
O2 Zr2 O3 70.837 4_555 1_555 4_555
O2 Zr2 O3 140.339 4_555 1_555 6_555
O2 Zr2 O3 70.837 4_555 1_555 2_555
O2 Zr2 O3 140.339 4_555 1_555 1_555
O2 Zr2 O2 78.921 2_555 1_555 4_555
O2 Zr2 O2 128.000 2_555 1_555 1_555
O2 Zr2 O3 140.339 2_555 1_555 4_555
O2 Zr2 O3 70.837 2_555 1_555 6_555
O2 Zr2 O3 70.837 2_555 1_555 2_555
O2 Zr2 O3 140.339 2_555 1_555 1_555
O2 Zr2 O2 78.921 6_555 1_555 2_555
O2 Zr2 O2 128.000 6_555 1_555 4_555
O2 Zr2 O2 78.921 6_555 1_555 1_555
O2 Zr2 O3 140.339 6_555 1_555 4_555
O2 Zr2 O3 70.837 6_555 1_555 6_555
O2 Zr2 O3 140.339 6_555 1_555 2_555
O2 Zr2 O3 70.837 6_555 1_555 1_555
Zr1 O3 Zr2 105.500 1_555 1_555 1_555
Zr1 O3 Zr1 104.778 5_555 1_555 1_555
Zr1 O3 Zr2 105.500 5_555 1_555 1_555
N1 Cu1 N1 180.000 1_555 1_555 16_445
N2 Cu1 N1 86.534 16_445 1_555 1_555
N2 Cu1 N1 93.466 16_445 1_555 16_445
N2 Cu1 N2 180.000 1_555 1_555 16_445
N2 Cu1 N1 93.466 1_555 1_555 1_555
N2 Cu1 N1 86.534 1_555 1_555 16_445
Zr1 O1 C6 112.802 1_555 1_555 1_555
Zr2 O2 C6 121.250 1_555 1_555 1_555
C2 N1 H1 107.150 1_555 1_555 1_555
C1 N1 C2 112.610 1_555 1_555 1_555
C1 N1 H1 107.584 1_555 1_555 1_555
Cu1 N1 C1 104.623 1_555 1_555 1_555
Cu1 N1 C2 116.349 1_555 1_555 1_555
Cu1 N1 H1 108.174 1_555 1_555 1_555
C5 N2 H2 106.109 1_555 1_555 1_555
C4 N2 C5 112.610 1_555 1_555 1_555
C4 N2 H2 107.150 1_555 1_555 1_555
Cu1 N2 C4 115.819 1_555 1_555 1_555
Cu1 N2 C5 106.621 1_555 1_555 1_555
Cu1 N2 H2 108.046 1_555 1_555 1_555
H1A C1 H1B 108.254 1_555 1_555 1_555
N1 C1 H1A 109.930 1_555 1_555 1_555
N1 C1 H1B 109.930 1_555 1_555 1_555
C5 C1 N1 112.529 16_445 1_555 1_555
C5 C1 H1A 110.242 16_445 1_555 1_555
C5 C1 H1B 105.800 16_445 1_555 1_555
H2A C2 H2B 107.988 1_555 1_555 1_555
N1 C2 H2A 109.526 1_555 1_555 1_555
N1 C2 H2B 109.313 1_555 1_555 1_555
C3 C2 N1 111.300 1_555 1_555 1_555
C3 C2 H2A 109.320 1_555 1_555 1_555
C3 C2 H2B 109.330 1_555 1_555 1_555
C6 C3 H3 107.540 1_555 1_555 1_555
C4 C3 C6 109.634 1_555 1_555 1_555
C4 C3 H3 107.540 1_555 1_555 1_555
C2 C3 C4 114.682 1_555 1_555 1_555
C2 C3 C6 109.634 1_555 1_555 1_555
C2 C3 H3 107.540 1_555 1_555 1_555
H4B C4 H4A 108.006 1_555 1_555 1_555
N2 C4 H4B 109.212 1_555 1_555 1_555
N2 C4 H4A 109.459 1_555 1_555 1_555
C3 C4 N2 111.300 1_555 1_555 1_555
C3 C4 H4B 109.400 1_555 1_555 1_555
C3 C4 H4A 109.400 1_555 1_555 1_555
H5B C5 H5A 108.316 1_555 1_555 1_555
N2 C5 H5B 109.950 1_555 1_555 1_555
N2 C5 H5A 109.900 1_555 1_555 1_555
C1 C5 N2 108.169 16_445 1_555 1_555
C1 C5 H5B 113.388 16_445 1_555 1_555
C1 C5 H5A 107.055 16_445 1_555 1_555
O1 C6 O2 122.974 1_555 1_555 1_555
C3 C6 O1 118.000 1_555 1_555 1_555
C3 C6 O2 119.026 1_555 1_555 1_555

loop_
_geom_bond_atom_site_label_1
_geom_bond_atom_site_label_2
_geom_bond_distance
_geom_bond_site_symmetry_1
_geom_bond_site_symmetry_2
Zr1 O4 2.10000 1_555 1_555
Zr1 O3 2.14228 1_555 7_555
Zr1 O3 2.14228 1_555 1_555
Zr1 O3 2.14228 1_555 4_555
Zr1 O3 2.14228 1_555 3_555
Zr1 O1 2.15000 1_555 1_555
Zr1 O1 2.15000 1_555 7_555
Zr1 O5 2.30000 1_555 1_555
Zr2 O3 2.07721 1_555 1_555
Zr2 O3 2.07721 1_555 2_555
Zr2 O3 2.07721 1_555 6_555
Zr2 O3 2.07721 1_555 4_555
Zr2 O2 2.10000 1_555 1_555
Zr2 O2 2.10000 1_555 4_555
Zr2 O2 2.10000 1_555 2_555
Zr2 O2 2.10000 1_555 6_555
O3 Zr2 2.07721 1_555 1_555
O3 Zr1 2.14228 1_555 1_555
O3 Zr1 2.14228 1_555 5_555
O5 Zr1 2.30000 1_555 1_555
O4 Zr1 2.10000 1_555 1_555
Cu1 N1 2.04883 1_555 16_445
Cu1 N1 2.04883 1_555 1_555
Cu1 N2 2.07567 1_555 16_445
Cu1 N2 2.07567 1_555 1_555
O1 C6 1.20632 1_555 1_555
O2 C6 1.16718 1_555 1_555
N1 H1 1.00000 1_555 1_555
N1 C2 1.47000 1_555 1_555
N1 C1 1.47000 1_555 1_555
N1 Cu1 2.04883 1_555 1_555
H1 N1 1.00000 1_555 1_555
N2 H2 1.00000 1_555 1_555
N2 C5 1.47000 1_555 1_555
N2 C4 1.47000 1_555 1_555
N2 Cu1 2.07567 1_555 1_555
H2 N2 1.00000 1_555 1_555
C1 H1B 0.99000 1_555 1_555
C1 H1A 0.99100 1_555 1_555
C1 N1 1.47000 1_555 1_555
C1 C5 1.51965 1_555 16_445
H1A C1 0.99100 1_555 1_555
H1B C1 0.99000 1_555 1_555
C2 H2B 0.99000 1_555 1_555
C2 H2A 0.99000 1_555 1_555
C2 N1 1.47000 1_555 1_555
C2 C3 1.53000 1_555 1_555
H2A C2 0.99000 1_555 1_555
H2B C2 0.99000 1_555 1_555
C3 H3 1.00000 1_555 1_555
C3 C6 1.51500 1_555 1_555
C3 C4 1.53000 1_555 1_555
C3 C2 1.53000 1_555 1_555
H3 C3 1.00000 1_555 1_555
C4 H4A 0.99000 1_555 1_555
C4 H4B 0.99100 1_555 1_555
C4 N2 1.47000 1_555 1_555
C4 C3 1.53000 1_555 1_555
H4A C4 0.99000 1_555 1_555
H4B C4 0.99100 1_555 1_555
C5 H5A 0.99000 1_555 1_555
C5 H5B 0.99000 1_555 1_555
C5 N2 1.47000 1_555 1_555
C5 C1 1.51965 1_555 16_445
H5A C5 0.99000 1_555 1_555
H5B C5 0.99000 1_555 1_555
C6 O2 1.16718 1_555 1_555
C6 O1 1.20632 1_555 1_555
C6 C3 1.51500 1_555 1_555
